data_1568915
loop_
_publ_author_name
'Komura, Mao'
'Sotome, Hikaru'
'Miyasaka, Hiroshi'
'Ogawa, Takuji'
'Tani, Yosuke'

_publ_section_title
;
 Photoinduced crystal melting with luminescence evolution based on
 conformational isomerisation.
;
_journal_issue 20
_journal_name_full 'Chemical science'
_journal_page_first 5302
_journal_page_last 5308
_journal_paper_doi 10.1039/d3sc00838j
_journal_volume 14
_journal_year 2023
_chemical_formula_moiety 'C28 H44 Br2 O3 S Si2'
_chemical_formula_sum 'C28 H44 Br2 O3 S Si2'
_chemical_formula_weight 676.69
_space_group_crystal_system monoclinic
_space_group_IT_number 14
_space_group_name_Hall '-P 2yn'
_space_group_name_H-M_alt 'P 1 21/n 1'
_atom_sites_solution_hydrogens geom
_atom_sites_solution_primary dual
_audit_creation_date 2022-04-14
_audit_creation_method
;
Olex2 1.3
(compiled 2020.11.12 svn.r5f609507 for OlexSys, GUI svn.r6408)
;
_audit_update_record
;
2022-07-12 deposited with the CCDC.	2023-04-20 downloaded from the CCDC.
;
_cell_angle_alpha 90
_cell_angle_beta 96.382(3)
_cell_angle_gamma 90
_cell_formula_units_Z 4
_cell_length_a 14.2291(4)
_cell_length_b 9.2419(3)
_cell_length_c 26.5165(7)
_cell_measurement_reflns_used 10026
_cell_measurement_temperature 300
_cell_measurement_theta_max 23.3010
_cell_measurement_theta_min 1.5410
_cell_volume 3465.41(18)
_computing_cell_refinement 'CrysAlisPro 1.171.40.75a (Rigaku OD, 2020)'
_computing_data_collection 'CrysAlisPro 1.171.40.75a (Rigaku OD, 2020)'
_computing_data_reduction 'CrysAlisPro 1.171.40.75a (Rigaku OD, 2020)'
_computing_molecular_graphics 'Olex2 1.3 (Dolomanov et al., 2009)'
_computing_publication_material 'Olex2 1.3 (Dolomanov et al., 2009)'
_computing_structure_refinement 'SHELXL 2018/3 (Sheldrick, 2015)'
_computing_structure_solution 'SHELXT 2018/2 (Sheldrick, 2018)'
_diffrn_ambient_temperature 300
_diffrn_detector 'Rigaku HyPix-6000 area detector'
_diffrn_detector_area_resol_mean 10.0
_diffrn_detector_type 'HPC area detector'
_diffrn_measured_fraction_theta_full 1.000
_diffrn_measured_fraction_theta_max 0.838
_diffrn_measurement_details
;
List of Runs (angles in degrees, time in seconds):

  # Type    Start    End  Width  t~exp~   \w     \q     \k     \f   Frames
#--------------------------------------------------------------------------
  1  \w     15.00  64.00   0.50    3.00    --   12.33-120.00  47.00   98
  2  \w      4.00  34.00   0.50    3.00    --   12.33 -57.00 -60.00   60
  3  \w    -54.00 -13.00   0.50    3.00    --   12.33 -57.00 -60.00   82
  4  \w     -9.00  19.00   0.50    3.00    --   12.33 -99.00 -60.00   56
  5  \w     32.00  84.00   0.50    3.00    --   12.33-155.00-109.00  104
  6  \w    -11.00  21.00   0.50    3.00    --   12.33 -99.00-180.00   64
  7  \w    -81.00   7.00   0.50    3.00    --   -7.01 -57.00   0.00  176
  8  \w    -81.00  16.00   0.50    3.00    --   -7.01 -57.00  90.00  194
;
_diffrn_measurement_device 'four-circle diffractometer'
_diffrn_measurement_device_type 'Rigaku XtaLAB Synergy-R'
_diffrn_measurement_method '\w scans'
_diffrn_orient_matrix_type 'CrysAlisPro convention (1999,Acta A55,543-557)'
_diffrn_orient_matrix_UB_11 -0.0309072000
_diffrn_orient_matrix_UB_12 -0.0006254000
_diffrn_orient_matrix_UB_13 -0.0228985000
_diffrn_orient_matrix_UB_21 -0.0044960000
_diffrn_orient_matrix_UB_22 -0.0761991000
_diffrn_orient_matrix_UB_23 0.0019110000
_diffrn_orient_matrix_UB_31 -0.0392232000
_diffrn_orient_matrix_UB_32 0.0092928000
_diffrn_orient_matrix_UB_33 0.0140225000
_diffrn_radiation_monochromator 'multi-layer mirror optics'
_diffrn_radiation_probe x-ray
_diffrn_radiation_type 'Mo K\a'
_diffrn_radiation_wavelength 0.71073
_diffrn_reflns_av_R_equivalents 0.0584
_diffrn_reflns_av_unetI/netI 0.0609
_diffrn_reflns_Laue_measured_fraction_full 1.000
_diffrn_reflns_Laue_measured_fraction_max 0.838
_diffrn_reflns_limit_h_max 19
_diffrn_reflns_limit_h_min -17
_diffrn_reflns_limit_k_max 12
_diffrn_reflns_limit_k_min -11
_diffrn_reflns_limit_l_max 33
_diffrn_reflns_limit_l_min -33
_diffrn_reflns_number 40310
_diffrn_reflns_point_group_measured_fraction_full 1.000
_diffrn_reflns_point_group_measured_fraction_max 0.838
_diffrn_reflns_theta_full 25.242
_diffrn_reflns_theta_max 30.506
_diffrn_reflns_theta_min 1.545
_diffrn_source 'rotating anode X-ray generator'
_diffrn_source_type PhotonJet-R
_exptl_absorpt_coefficient_mu 2.493
_exptl_absorpt_correction_T_max 1.00000
_exptl_absorpt_correction_T_min 0.51455
_exptl_absorpt_correction_type multi-scan
_exptl_absorpt_process_details
;
CrysAlisPro 1.171.40.75a (Rigaku Oxford Diffraction, 2020)
Empirical absorption correction using spherical harmonics,
 implemented in SCALE3 ABSPACK scaling algorithm.
;
_exptl_crystal_colour colourless
_exptl_crystal_colour_primary colourless
_exptl_crystal_density_diffrn 1.297
_exptl_crystal_description prism
_exptl_crystal_F_000 1400
_exptl_crystal_size_max 0.4
_exptl_crystal_size_mid 0.2
_exptl_crystal_size_min 0.1
_refine_diff_density_max 0.605
_refine_diff_density_min -0.428
_refine_diff_density_rms 0.083
_refine_ls_extinction_method none
_refine_ls_goodness_of_fit_ref 1.009
_refine_ls_hydrogen_treatment constr
_refine_ls_matrix_type full
_refine_ls_number_parameters 336
_refine_ls_number_reflns 8869
_refine_ls_number_restraints 0
_refine_ls_restrained_S_all 1.009
_refine_ls_R_factor_all 0.1517
_refine_ls_R_factor_gt 0.0627
_refine_ls_shift/su_max 0.000
_refine_ls_shift/su_mean 0.000
_refine_ls_structure_factor_coef Fsqd
_refine_ls_weighting_details 'w=1/[\s^2^(Fo^2^)+(0.1067P)^2^+0.5325P] where P=(Fo^2^+2Fc^2^)/3'
_refine_ls_weighting_scheme calc
_refine_ls_wR_factor_gt 0.1736
_refine_ls_wR_factor_ref 0.2132
_reflns_Friedel_coverage 0.000
_reflns_number_gt 3962
_reflns_number_total 8869
_reflns_threshold_expression 'I > 2\s(I)'
_cod_data_source_file d3sc00838j5.cif
_cod_data_source_block SO_300K
_cod_depositor_comments 'Adding full bibliography for 1568914--1568920.cif.'
_cod_database_code 1568915
_shelx_shelxl_version_number 2018/3
_chemical_oxdiff_formula C28H44Br2O3SSi2
_chemical_oxdiff_usercomment 300K
_shelx_space_group_comment
;
The symmetry employed for this shelxl refinement is uniquely defined
by the following loop, which should always be used as a source of
symmetry information in preference to the above space-group names.
They are only intended as comments.
;
_shelx_estimated_absorpt_t_max 0.789
_shelx_estimated_absorpt_t_min 0.435
_reflns_odcompleteness_completeness 99.97
_reflns_odcompleteness_iscentric 1
_reflns_odcompleteness_theta 26.32
_olex2_refinement_description
;
1. Fixed Uiso
 At 1.2 times of:
  All C(H) groups
 At 1.5 times of:
  All C(H,H,H) groups
2.a Ternary CH refined with riding coordinates:
 C11(H11), C12(H12), C13(H13), C14(H14), C15(H15), C16(H16)
2.b Me refined with riding coordinates:
 C25(H25A,H25B,H25C)
2.c Aromatic/amide H refined with riding coordinates:
 C4(H4), C9(H9)
2.d Idealised Me refined as rotating group:
 C17(H17A,H17B,H17C), C18(H18A,H18B,H18C), C19(H19A,H19B,H19C), C20(H20A,H20B,
 H20C), C21(H21A,H21B,H21C), C22(H22A,H22B,H22C), C23(H23A,H23B,H23C), C24(H24A,
 H24B,H24C), C26(H26A,H26B,H26C), C27(H27A,H27B,H27C), C28(H28A,H28B,H28C)
;
_olex2_submission_special_instructions 'No special instructions were received'
_oxdiff_exptl_absorpt_empirical_details
;
Empirical correction (ABSPACK) includes:
- Absorption correction using spherical harmonics
- Frame scaling
;
_oxdiff_exptl_absorpt_empirical_full_max 2.545
_oxdiff_exptl_absorpt_empirical_full_min 0.591

loop_
_space_group_symop_operation_xyz
'x, y, z'
'-x+1/2, y+1/2, -z+1/2'
'-x, -y, -z'
'x-1/2, -y-1/2, z-1/2'

loop_
_atom_site_label
_atom_site_type_symbol
_atom_site_fract_x
_atom_site_fract_y
_atom_site_fract_z
_atom_site_U_iso_or_equiv
_atom_site_adp_type
_atom_site_occupancy
_atom_site_site_symmetry_order
_atom_site_calc_flag
_atom_site_refinement_flags_posn
_atom_site_refinement_flags_adp
_atom_site_refinement_flags_occupancy
_atom_site_disorder_assembly
_atom_site_disorder_group
Br1 Br 0.73366(4) 0.62637(7) 0.20908(2) 0.1093(3) Uani 1 1 d . . . . .
Br2 Br 0.58686(4) 0.74088(8) 0.03589(2) 0.1221(3) Uani 1 1 d . . . . .
S1 S 0.56817(9) 0.83257(13) 0.31830(4) 0.0811(3) Uani 1 1 d . . . . .
Si1 Si 0.65778(9) 0.68576(15) 0.41874(5) 0.0784(4) Uani 1 1 d . . . . .
Si2 Si 0.35272(9) 0.40041(15) 0.16128(5) 0.0870(4) Uani 1 1 d . . . . .
O1 O 0.4835(3) 0.9463(5) 0.22109(14) 0.1187(12) Uani 1 1 d . . . . .
O2 O 0.6242(3) 0.9265(4) 0.14344(13) 0.1116(12) Uani 1 1 d . . . . .
O3 O 0.4648(2) 0.6442(3) 0.16102(11) 0.0763(8) Uani 1 1 d . . . . .
C1 C 0.5485(4) 0.8661(5) 0.21635(17) 0.0824(12) Uani 1 1 d . . . . .
C2 C 0.6012(3) 0.7960(4) 0.25911(15) 0.0696(10) Uani 1 1 d . . . . .
C3 C 0.6747(3) 0.6997(5) 0.26361(16) 0.0711(10) Uani 1 1 d . . . . .
C4 C 0.7032(3) 0.6572(5) 0.31328(17) 0.0798(12) Uani 1 1 d . . . . .
H4 H 0.752360 0.592391 0.321924 0.096 Uiso 1 1 calc R U . . .
C5 C 0.6515(3) 0.7203(4) 0.34861(16) 0.0719(11) Uani 1 1 d . . . . .
C6 C 0.5719(3) 0.8428(5) 0.16212(17) 0.0839(13) Uani 1 1 d . . . . .
C7 C 0.5220(3) 0.7261(5) 0.13371(17) 0.0782(12) Uani 1 1 d . . . . .
C8 C 0.5200(3) 0.6706(5) 0.08716(17) 0.0806(12) Uani 1 1 d . . . . .
C9 C 0.4605(3) 0.5494(6) 0.08425(18) 0.0855(13) Uani 1 1 d . . . . .
H9 H 0.446300 0.490430 0.056010 0.103 Uiso 1 1 calc R U . . .
C10 C 0.4274(3) 0.5335(5) 0.12961(17) 0.0769(11) Uani 1 1 d . . . . .
C11 C 0.7864(4) 0.6531(6) 0.44232(19) 0.1009(16) Uani 1 1 d . . . . .
H11 H 0.805144 0.567682 0.423935 0.121 Uiso 1 1 calc R U . . .
C12 C 0.5998(5) 0.8426(7) 0.4475(2) 0.122(2) Uani 1 1 d . . . . .
H12 H 0.539299 0.857378 0.426664 0.147 Uiso 1 1 calc R U . . .
C13 C 0.5872(4) 0.5171(7) 0.4265(2) 0.1124(19) Uani 1 1 d . . . . .
H13 H 0.591973 0.496883 0.462990 0.135 Uiso 1 1 calc R U . . .
C14 C 0.3265(4) 0.2493(6) 0.1129(2) 0.1106(18) Uani 1 1 d . . . . .
H14 H 0.386176 0.225514 0.099562 0.133 Uiso 1 1 calc R U . . .
C15 C 0.2522(6) 0.5001(11) 0.1816(4) 0.170(3) Uani 1 1 d . . . . .
H15 H 0.284024 0.565377 0.207194 0.204 Uiso 1 1 calc R U . . .
C16 C 0.4328(6) 0.3317(8) 0.2180(2) 0.145(3) Uani 1 1 d . . . . .
H16 H 0.403677 0.242486 0.228830 0.174 Uiso 1 1 calc R U . . .
C17 C 0.8538(5) 0.7709(10) 0.4311(3) 0.159(3) Uani 1 1 d . . . . .
H17A H 0.847284 0.789637 0.395246 0.238 Uiso 1 1 calc R U . . .
H17B H 0.917451 0.741071 0.441958 0.238 Uiso 1 1 calc R U . . .
H17C H 0.839710 0.857395 0.448842 0.238 Uiso 1 1 calc R U . . .
C18 C 0.8013(5) 0.6120(9) 0.4989(2) 0.142(3) Uani 1 1 d . . . . .
H18A H 0.786476 0.693457 0.519035 0.213 Uiso 1 1 calc R U . . .
H18B H 0.865990 0.584316 0.507961 0.213 Uiso 1 1 calc R U . . .
H18C H 0.760625 0.532443 0.505008 0.213 Uiso 1 1 calc R U . . .
C19 C 0.6564(7) 0.9858(8) 0.4442(3) 0.173(3) Uani 1 1 d . . . . .
H19A H 0.722533 0.967257 0.453087 0.260 Uiso 1 1 calc R U . . .
H19B H 0.635163 1.055474 0.467343 0.260 Uiso 1 1 calc R U . . .
H19C H 0.646300 1.023085 0.410279 0.260 Uiso 1 1 calc R U . . .
C20 C 0.5751(7) 0.8091(10) 0.5020(3) 0.185(4) Uani 1 1 d . . . . .
H20A H 0.532488 0.728374 0.500841 0.278 Uiso 1 1 calc R U . . .
H20B H 0.545721 0.892213 0.515219 0.278 Uiso 1 1 calc R U . . .
H20C H 0.631957 0.785985 0.523455 0.278 Uiso 1 1 calc R U . . .
C21 C 0.4787(4) 0.5437(10) 0.4083(3) 0.154(3) Uani 1 1 d . . . . .
H21A H 0.456666 0.625252 0.426141 0.231 Uiso 1 1 calc R U . . .
H21B H 0.443041 0.459362 0.415354 0.231 Uiso 1 1 calc R U . . .
H21C H 0.470750 0.562771 0.372533 0.231 Uiso 1 1 calc R U . . .
C22 C 0.6263(6) 0.3857(7) 0.4017(3) 0.142(2) Uani 1 1 d . . . . .
H22A H 0.625378 0.402579 0.365912 0.213 Uiso 1 1 calc R U . . .
H22B H 0.588225 0.302694 0.407178 0.213 Uiso 1 1 calc R U . . .
H22C H 0.690202 0.368667 0.416259 0.213 Uiso 1 1 calc R U . . .
C23 C 0.2577(6) 0.3027(10) 0.0680(3) 0.159(3) Uani 1 1 d . . . . .
H23A H 0.200222 0.335162 0.080202 0.239 Uiso 1 1 calc R U . . .
H23B H 0.243850 0.225035 0.044325 0.239 Uiso 1 1 calc R U . . .
H23C H 0.285992 0.381358 0.051497 0.239 Uiso 1 1 calc R U . . .
C24 C 0.2912(6) 0.1146(8) 0.1343(3) 0.171(4) Uani 1 1 d . . . . .
H24A H 0.334226 0.084279 0.162827 0.257 Uiso 1 1 calc R U . . .
H24B H 0.286441 0.040207 0.108890 0.257 Uiso 1 1 calc R U . . .
H24C H 0.230003 0.131821 0.145145 0.257 Uiso 1 1 calc R U . . .
C25 C 0.1974(8) 0.3967(18) 0.2157(6) 0.327(10) Uani 1 1 d . . . . .
H25A H 0.241934 0.338362 0.236561 0.490 Uiso 1 1 calc R U . . .
H25B H 0.161166 0.453639 0.236817 0.490 Uiso 1 1 calc R U . . .
H25C H 0.155688 0.335146 0.194287 0.490 Uiso 1 1 calc R U . . .
C26 C 0.2064(8) 0.5996(19) 0.1466(5) 0.304(10) Uani 1 1 d . . . . .
H26A H 0.252114 0.666177 0.135956 0.456 Uiso 1 1 calc R U . . .
H26B H 0.159449 0.652080 0.162507 0.456 Uiso 1 1 calc R U . . .
H26C H 0.176695 0.548299 0.117685 0.456 Uiso 1 1 calc R U . . .
C27 C 0.4469(7) 0.4212(10) 0.2617(3) 0.192(4) Uani 1 1 d . . . . .
H27A H 0.489447 0.498416 0.255786 0.288 Uiso 1 1 calc R U . . .
H27B H 0.473349 0.364812 0.290226 0.288 Uiso 1 1 calc R U . . .
H27C H 0.387366 0.461020 0.268718 0.288 Uiso 1 1 calc R U . . .
C28 C 0.5366(5) 0.2849(11) 0.2016(4) 0.192(4) Uani 1 1 d . . . . .
H28A H 0.528706 0.242536 0.168330 0.288 Uiso 1 1 calc R U . . .
H28B H 0.565664 0.215789 0.225488 0.288 Uiso 1 1 calc R U . . .
H28C H 0.576204 0.368976 0.201356 0.288 Uiso 1 1 calc R U . . .

loop_
_atom_site_aniso_label
_atom_site_aniso_U_11
_atom_site_aniso_U_22
_atom_site_aniso_U_33
_atom_site_aniso_U_23
_atom_site_aniso_U_13
_atom_site_aniso_U_12
Br1 0.0983(4) 0.1541(6) 0.0766(4) -0.0133(3) 0.0144(3) 0.0199(3)
Br2 0.1254(5) 0.1716(7) 0.0712(4) 0.0051(3) 0.0194(3) -0.0639(4)
S1 0.0918(8) 0.0838(8) 0.0686(7) 0.0168(5) 0.0126(6) 0.0189(6)
Si1 0.0847(8) 0.0879(8) 0.0634(7) 0.0140(6) 0.0121(6) 0.0166(6)
Si2 0.0830(8) 0.0990(9) 0.0804(9) 0.0014(7) 0.0159(6) -0.0251(7)
O1 0.141(3) 0.125(3) 0.088(2) 0.028(2) 0.005(2) 0.045(3)
O2 0.139(3) 0.114(3) 0.081(2) 0.0164(19) 0.009(2) -0.056(2)
O3 0.0855(18) 0.0794(19) 0.0639(17) 0.0092(14) 0.0081(14) -0.0135(15)
C1 0.096(3) 0.078(3) 0.072(3) 0.016(2) 0.002(2) -0.008(3)
C2 0.081(3) 0.067(2) 0.060(2) 0.0084(19) 0.006(2) -0.007(2)
C3 0.070(2) 0.081(3) 0.063(3) 0.004(2) 0.0084(19) -0.007(2)
C4 0.074(3) 0.090(3) 0.075(3) 0.007(2) 0.005(2) 0.015(2)
C5 0.076(3) 0.070(2) 0.069(3) 0.014(2) 0.008(2) 0.005(2)
C6 0.095(3) 0.087(3) 0.067(3) 0.018(2) -0.003(2) -0.013(3)
C7 0.082(3) 0.082(3) 0.069(3) 0.018(2) 0.002(2) -0.013(2)
C8 0.077(3) 0.105(3) 0.060(3) 0.012(2) 0.005(2) -0.019(2)
C9 0.083(3) 0.104(3) 0.070(3) -0.006(2) 0.013(2) -0.024(3)
C10 0.076(3) 0.084(3) 0.071(3) 0.004(2) 0.011(2) -0.010(2)
C11 0.108(4) 0.119(4) 0.074(3) -0.005(3) 0.003(3) 0.025(3)
C12 0.166(6) 0.119(5) 0.088(4) 0.017(3) 0.043(4) 0.047(4)
C13 0.107(4) 0.131(5) 0.097(4) 0.042(4) -0.001(3) 0.002(3)
C14 0.099(4) 0.125(5) 0.106(4) -0.002(3) 0.003(3) -0.045(3)
C15 0.122(5) 0.218(9) 0.185(8) 0.001(7) 0.075(6) -0.006(6)
C16 0.197(8) 0.135(5) 0.098(5) 0.026(4) -0.007(4) -0.086(5)
C17 0.105(4) 0.243(9) 0.125(6) 0.015(6) 0.002(4) -0.055(5)
C18 0.155(6) 0.185(7) 0.079(4) 0.004(4) -0.019(4) 0.036(5)
C19 0.296(11) 0.100(5) 0.130(6) -0.012(4) 0.050(7) 0.019(6)
C20 0.266(11) 0.189(7) 0.116(6) 0.043(5) 0.095(7) 0.116(8)
C21 0.107(4) 0.205(8) 0.149(6) 0.062(6) 0.005(4) -0.033(5)
C22 0.168(6) 0.093(4) 0.161(7) 0.013(4) -0.002(5) 0.011(4)
C23 0.158(6) 0.208(8) 0.107(5) 0.003(5) -0.006(5) -0.059(6)
C24 0.205(8) 0.118(5) 0.175(8) 0.018(5) -0.049(6) -0.058(5)
C25 0.187(10) 0.43(2) 0.40(2) -0.155(17) 0.197(13) -0.111(12)
C26 0.180(10) 0.46(2) 0.281(16) 0.143(16) 0.070(10) 0.178(13)
C27 0.261(10) 0.201(8) 0.106(6) 0.019(6) -0.018(6) -0.103(8)
C28 0.092(5) 0.220(9) 0.257(12) 0.079(8) -0.017(6) -0.003(5)

loop_
_atom_type_symbol
_atom_type_description
_atom_type_scat_dispersion_real
_atom_type_scat_dispersion_imag
_atom_type_scat_source
C C 0.0033 0.0016 'International Tables Vol C Tables 4.2.6.8 and 6.1.1.4'
H H 0.0000 0.0000 'International Tables Vol C Tables 4.2.6.8 and 6.1.1.4'
Br Br -0.2901 2.4595 'International Tables Vol C Tables 4.2.6.8 and 6.1.1.4'
O O 0.0106 0.0060 'International Tables Vol C Tables 4.2.6.8 and 6.1.1.4'
S S 0.1246 0.1234 'International Tables Vol C Tables 4.2.6.8 and 6.1.1.4'
Si Si 0.0817 0.0704 'International Tables Vol C Tables 4.2.6.8 and 6.1.1.4'

loop_
_geom_angle_atom_site_label_1
_geom_angle_atom_site_label_2
_geom_angle_atom_site_label_3
_geom_angle
_geom_angle_site_symmetry_1
_geom_angle_site_symmetry_3
_geom_angle_publ_flag
C5 S1 C2 93.7(2) . . ?
C5 Si1 C11 107.0(2) . . ?
C12 Si1 C5 107.3(2) . . ?
C12 Si1 C11 116.3(3) . . ?
C12 Si1 C13 109.4(3) . . ?
C13 Si1 C5 106.4(2) . . ?
C13 Si1 C11 109.9(2) . . ?
C10 Si2 C14 104.9(2) . . ?
C10 Si2 C16 104.7(2) . . ?
C15 Si2 C10 107.5(3) . . ?
C15 Si2 C14 117.8(4) . . ?
C15 Si2 C16 110.8(4) . . ?
C16 Si2 C14 110.2(3) . . ?
C7 O3 C10 107.4(3) . . ?
O1 C1 C2 122.2(5) . . ?
O1 C1 C6 115.9(4) . . ?
C2 C1 C6 121.9(5) . . ?
C1 C2 S1 117.3(4) . . ?
C3 C2 S1 109.4(3) . . ?
C3 C2 C1 133.3(4) . . ?
C2 C3 Br1 124.8(3) . . ?
C2 C3 C4 113.9(4) . . ?
C4 C3 Br1 121.3(3) . . ?
C3 C4 H4 123.2 . . ?
C5 C4 C3 113.7(4) . . ?
C5 C4 H4 123.2 . . ?
S1 C5 Si1 121.5(2) . . ?
C4 C5 S1 109.3(3) . . ?
C4 C5 Si1 128.9(3) . . ?
O2 C6 C1 120.1(4) . . ?
O2 C6 C7 123.1(4) . . ?
C7 C6 C1 116.5(4) . . ?
O3 C7 C6 114.7(4) . . ?
C8 C7 O3 108.8(4) . . ?
C8 C7 C6 136.3(4) . . ?
C7 C8 Br2 125.6(4) . . ?
C7 C8 C9 108.0(4) . . ?
C9 C8 Br2 126.4(4) . . ?
C8 C9 H9 126.1 . . ?
C10 C9 C8 107.9(4) . . ?
C10 C9 H9 126.1 . . ?
O3 C10 Si2 114.3(3) . . ?
C9 C10 Si2 137.7(4) . . ?
C9 C10 O3 107.9(4) . . ?
Si1 C11 H11 105.7 . . ?
C17 C11 Si1 115.7(4) . . ?
C17 C11 H11 105.7 . . ?
C17 C11 C18 110.5(5) . . ?
C18 C11 Si1 112.6(4) . . ?
C18 C11 H11 105.7 . . ?
Si1 C12 H12 106.1 . . ?
C19 C12 Si1 112.4(4) . . ?
C19 C12 H12 106.1 . . ?
C20 C12 Si1 112.3(4) . . ?
C20 C12 H12 106.1 . . ?
C20 C12 C19 113.1(7) . . ?
Si1 C13 H13 106.7 . . ?
C21 C13 Si1 110.6(4) . . ?
C21 C13 H13 106.7 . . ?
C22 C13 Si1 113.0(4) . . ?
C22 C13 H13 106.7 . . ?
C22 C13 C21 112.6(6) . . ?
Si2 C14 H14 107.2 . . ?
C23 C14 Si2 110.2(5) . . ?
C23 C14 H14 107.2 . . ?
C24 C14 Si2 114.1(5) . . ?
C24 C14 H14 107.2 . . ?
C24 C14 C23 110.7(5) . . ?
Si2 C15 H15 101.4 . . ?
C25 C15 Si2 108.4(8) . . ?
C25 C15 H15 101.4 . . ?
C26 C15 Si2 116.9(7) . . ?
C26 C15 H15 101.4 . . ?
C26 C15 C25 123.3(10) . . ?
Si2 C16 H16 106.1 . . ?
C27 C16 Si2 118.1(7) . . ?
C27 C16 H16 106.1 . . ?
C27 C16 C28 108.7(7) . . ?
C28 C16 Si2 110.9(5) . . ?
C28 C16 H16 106.1 . . ?
C11 C17 H17A 109.5 . . ?
C11 C17 H17B 109.5 . . ?
C11 C17 H17C 109.5 . . ?
H17A C17 H17B 109.5 . . ?
H17A C17 H17C 109.5 . . ?
H17B C17 H17C 109.5 . . ?
C11 C18 H18A 109.5 . . ?
C11 C18 H18B 109.5 . . ?
C11 C18 H18C 109.5 . . ?
H18A C18 H18B 109.5 . . ?
H18A C18 H18C 109.5 . . ?
H18B C18 H18C 109.5 . . ?
C12 C19 H19A 109.5 . . ?
C12 C19 H19B 109.5 . . ?
C12 C19 H19C 109.5 . . ?
H19A C19 H19B 109.5 . . ?
H19A C19 H19C 109.5 . . ?
H19B C19 H19C 109.5 . . ?
C12 C20 H20A 109.5 . . ?
C12 C20 H20B 109.5 . . ?
C12 C20 H20C 109.5 . . ?
H20A C20 H20B 109.5 . . ?
H20A C20 H20C 109.5 . . ?
H20B C20 H20C 109.5 . . ?
C13 C21 H21A 109.5 . . ?
C13 C21 H21B 109.5 . . ?
C13 C21 H21C 109.5 . . ?
H21A C21 H21B 109.5 . . ?
H21A C21 H21C 109.5 . . ?
H21B C21 H21C 109.5 . . ?
C13 C22 H22A 109.5 . . ?
C13 C22 H22B 109.5 . . ?
C13 C22 H22C 109.5 . . ?
H22A C22 H22B 109.5 . . ?
H22A C22 H22C 109.5 . . ?
H22B C22 H22C 109.5 . . ?
C14 C23 H23A 109.5 . . ?
C14 C23 H23B 109.5 . . ?
C14 C23 H23C 109.5 . . ?
H23A C23 H23B 109.5 . . ?
H23A C23 H23C 109.5 . . ?
H23B C23 H23C 109.5 . . ?
C14 C24 H24A 109.5 . . ?
C14 C24 H24B 109.5 . . ?
C14 C24 H24C 109.5 . . ?
H24A C24 H24B 109.5 . . ?
H24A C24 H24C 109.5 . . ?
H24B C24 H24C 109.5 . . ?
C15 C25 H25A 109.5 . . ?
C15 C25 H25B 109.5 . . ?
C15 C25 H25C 109.5 . . ?
H25A C25 H25B 109.5 . . ?
H25A C25 H25C 109.5 . . ?
H25B C25 H25C 109.5 . . ?
C15 C26 H26A 109.5 . . ?
C15 C26 H26B 109.5 . . ?
C15 C26 H26C 109.5 . . ?
H26A C26 H26B 109.5 . . ?
H26A C26 H26C 109.5 . . ?
H26B C26 H26C 109.5 . . ?
C16 C27 H27A 109.5 . . ?
C16 C27 H27B 109.5 . . ?
C16 C27 H27C 109.5 . . ?
H27A C27 H27B 109.5 . . ?
H27A C27 H27C 109.5 . . ?
H27B C27 H27C 109.5 . . ?
C16 C28 H28A 109.5 . . ?
C16 C28 H28B 109.5 . . ?
C16 C28 H28C 109.5 . . ?
H28A C28 H28B 109.5 . . ?
H28A C28 H28C 109.5 . . ?
H28B C28 H28C 109.5 . . ?

loop_
_geom_bond_atom_site_label_1
_geom_bond_atom_site_label_2
_geom_bond_distance
_geom_bond_site_symmetry_2
_geom_bond_publ_flag
Br1 C3 1.877(4) . ?
Br2 C8 1.861(4) . ?
S1 C2 1.721(4) . ?
S1 C5 1.708(4) . ?
Si1 C5 1.879(4) . ?
Si1 C11 1.892(5) . ?
Si1 C12 1.872(6) . ?
Si1 C13 1.878(6) . ?
Si2 C10 1.883(4) . ?
Si2 C14 1.905(6) . ?
Si2 C15 1.832(8) . ?
Si2 C16 1.893(7) . ?
O1 C1 1.203(6) . ?
O2 C6 1.216(5) . ?
O3 C7 1.375(5) . ?
O3 C10 1.388(5) . ?
C1 C2 1.442(6) . ?
C1 C6 1.527(7) . ?
C2 C3 1.369(6) . ?
C3 C4 1.391(6) . ?
C4 H4 0.9300 . ?
C4 C5 1.383(6) . ?
C6 C7 1.455(7) . ?
C7 C8 1.334(7) . ?
C8 C9 1.401(6) . ?
C9 H9 0.9300 . ?
C9 C10 1.347(6) . ?
C11 H11 0.9800 . ?
C11 C17 1.502(8) . ?
C11 C18 1.539(8) . ?
C12 H12 0.9800 . ?
C12 C19 1.557(10) . ?
C12 C20 1.554(8) . ?
C13 H13 0.9800 . ?
C13 C21 1.585(8) . ?
C13 C22 1.516(9) . ?
C14 H14 0.9800 . ?
C14 C23 1.537(9) . ?
C14 C24 1.479(8) . ?
C15 H15 0.9800 . ?
C15 C25 1.579(16) . ?
C15 C26 1.413(13) . ?
C16 H16 0.9800 . ?
C16 C27 1.420(10) . ?
C16 C28 1.644(12) . ?
C17 H17A 0.9600 . ?
C17 H17B 0.9600 . ?
C17 H17C 0.9600 . ?
C18 H18A 0.9600 . ?
C18 H18B 0.9600 . ?
C18 H18C 0.9600 . ?
C19 H19A 0.9600 . ?
C19 H19B 0.9600 . ?
C19 H19C 0.9600 . ?
C20 H20A 0.9600 . ?
C20 H20B 0.9600 . ?
C20 H20C 0.9600 . ?
C21 H21A 0.9600 . ?
C21 H21B 0.9600 . ?
C21 H21C 0.9600 . ?
C22 H22A 0.9600 . ?
C22 H22B 0.9600 . ?
C22 H22C 0.9600 . ?
C23 H23A 0.9600 . ?
C23 H23B 0.9600 . ?
C23 H23C 0.9600 . ?
C24 H24A 0.9600 . ?
C24 H24B 0.9600 . ?
C24 H24C 0.9600 . ?
C25 H25A 0.9600 . ?
C25 H25B 0.9600 . ?
C25 H25C 0.9600 . ?
C26 H26A 0.9600 . ?
C26 H26B 0.9600 . ?
C26 H26C 0.9600 . ?
C27 H27A 0.9600 . ?
C27 H27B 0.9600 . ?
C27 H27C 0.9600 . ?
C28 H28A 0.9600 . ?
C28 H28B 0.9600 . ?
C28 H28C 0.9600 . ?

loop_
_geom_torsion_atom_site_label_1
_geom_torsion_atom_site_label_2
_geom_torsion_atom_site_label_3
_geom_torsion_atom_site_label_4
_geom_torsion
_geom_torsion_site_symmetry_1
_geom_torsion_site_symmetry_2
_geom_torsion_site_symmetry_3
_geom_torsion_site_symmetry_4
_geom_torsion_publ_flag
Br1 C3 C4 C5 -179.3(3) . . . . ?
Br2 C8 C9 C10 178.7(4) . . . . ?
S1 C2 C3 Br1 179.3(2) . . . . ?
S1 C2 C3 C4 0.0(5) . . . . ?
O1 C1 C2 S1 -0.5(6) . . . . ?
O1 C1 C2 C3 178.1(5) . . . . ?
O1 C1 C6 O2 85.9(6) . . . . ?
O1 C1 C6 C7 -88.5(5) . . . . ?
O2 C6 C7 O3 -178.9(4) . . . . ?
O2 C6 C7 C8 5.1(9) . . . . ?
O3 C7 C8 Br2 -179.2(3) . . . . ?
O3 C7 C8 C9 -0.3(5) . . . . ?
C1 C2 C3 Br1 0.6(7) . . . . ?
C1 C2 C3 C4 -178.7(5) . . . . ?
C1 C6 C7 O3 -4.7(6) . . . . ?
C1 C6 C7 C8 179.4(5) . . . . ?
C2 S1 C5 Si1 -175.4(3) . . . . ?
C2 S1 C5 C4 0.1(3) . . . . ?
C2 C1 C6 O2 -94.1(6) . . . . ?
C2 C1 C6 C7 91.5(5) . . . . ?
C2 C3 C4 C5 0.1(6) . . . . ?
C3 C4 C5 S1 -0.2(5) . . . . ?
C3 C4 C5 Si1 174.9(3) . . . . ?
C5 S1 C2 C1 178.9(3) . . . . ?
C5 S1 C2 C3 -0.1(3) . . . . ?
C5 Si1 C11 C17 55.7(5) . . . . ?
C5 Si1 C11 C18 -175.8(4) . . . . ?
C5 Si1 C12 C19 -67.0(6) . . . . ?
C5 Si1 C12 C20 164.0(6) . . . . ?
C5 Si1 C13 C21 -66.1(5) . . . . ?
C5 Si1 C13 C22 61.3(5) . . . . ?
C6 C1 C2 S1 179.5(3) . . . . ?
C6 C1 C2 C3 -1.9(8) . . . . ?
C6 C7 C8 Br2 -3.1(9) . . . . ?
C6 C7 C8 C9 175.8(5) . . . . ?
C7 O3 C10 Si2 176.1(3) . . . . ?
C7 O3 C10 C9 -0.7(5) . . . . ?
C7 C8 C9 C10 -0.1(6) . . . . ?
C8 C9 C10 Si2 -175.2(4) . . . . ?
C8 C9 C10 O3 0.5(5) . . . . ?
C10 Si2 C15 C25 -171.3(8) . . . . ?
C10 Si2 C15 C26 44.0(11) . . . . ?
C10 Si2 C16 C27 78.4(7) . . . . ?
C10 Si2 C16 C28 -48.0(6) . . . . ?
C10 O3 C7 C6 -176.4(4) . . . . ?
C10 O3 C7 C8 0.6(5) . . . . ?
C11 Si1 C5 S1 -148.6(3) . . . . ?
C11 Si1 C5 C4 36.9(5) . . . . ?
C11 Si1 C12 C19 52.7(6) . . . . ?
C11 Si1 C12 C20 -76.3(7) . . . . ?
C11 Si1 C13 C21 178.4(5) . . . . ?
C11 Si1 C13 C22 -54.2(5) . . . . ?
C12 Si1 C5 S1 -23.1(4) . . . . ?
C12 Si1 C5 C4 162.4(5) . . . . ?
C12 Si1 C11 C17 -64.1(6) . . . . ?
C12 Si1 C11 C18 64.4(5) . . . . ?
C12 Si1 C13 C21 49.6(5) . . . . ?
C12 Si1 C13 C22 176.9(4) . . . . ?
C13 Si1 C5 S1 94.0(3) . . . . ?
C13 Si1 C5 C4 -80.6(5) . . . . ?
C13 Si1 C11 C17 170.9(5) . . . . ?
C13 Si1 C11 C18 -60.6(5) . . . . ?
C13 Si1 C12 C19 178.0(5) . . . . ?
C13 Si1 C12 C20 49.0(7) . . . . ?
C14 Si2 C10 O3 -172.2(3) . . . . ?
C14 Si2 C10 C9 3.4(6) . . . . ?
C14 Si2 C15 C25 70.6(9) . . . . ?
C14 Si2 C15 C26 -74.1(11) . . . . ?
C14 Si2 C16 C27 -169.3(6) . . . . ?
C14 Si2 C16 C28 64.3(6) . . . . ?
C15 Si2 C10 O3 61.7(5) . . . . ?
C15 Si2 C10 C9 -122.7(6) . . . . ?
C15 Si2 C16 C27 -37.2(7) . . . . ?
C15 Si2 C16 C28 -163.6(6) . . . . ?
C16 Si2 C10 O3 -56.2(4) . . . . ?
C16 Si2 C10 C9 119.4(6) . . . . ?
C16 Si2 C15 C25 -57.5(9) . . . . ?
C16 Si2 C15 C26 157.8(10) . . . . ?
